data_1513353
loop_
_publ_author_name
'Kuang, Xuan'
'Ma, Yu'
'Su, Hao'
'Zhang, Jine'
'Dong, Yu-Bin'
'Tang, Bo'

_publ_section_title
;
 High-performance liquid chromatographic enantioseparation of racemic
 drugs based on homochiral metal-organic framework.
;
_journal_issue 2
_journal_name_full 'Analytical chemistry'
_journal_page_first 1277
_journal_page_last 1281
_journal_paper_doi 10.1021/ac403674p
_journal_volume 86
_journal_year 2014
_chemical_absolute_configuration syn
_chemical_formula_moiety C12H17BrN2O2Zn,(H2O)
_chemical_formula_sum 'C12 H19 Br N2 O3 Zn'
_chemical_formula_weight 384.57
_chemical_name_systematic
; 
 ? 
;
_space_group_IT_number 169
_space_group_name_Hall 'P 61'
_space_group_name_H-M_alt 'P 61'
_symmetry_cell_setting hexagonal
_symmetry_space_group_name_Hall 'P 61'
_symmetry_space_group_name_H-M 'P 61'
_atom_sites_solution_hydrogens geom
_atom_sites_solution_primary direct
_atom_sites_solution_secondary difmap
_audit_creation_method SHELXL-97
_cell_angle_alpha 90.00
_cell_angle_beta 90.00
_cell_angle_gamma 120.00
_cell_formula_units_Z 6
_cell_length_a 15.9539(6)
_cell_length_b 15.9539(6)
_cell_length_c 14.7843(5)
_cell_measurement_reflns_used 2569
_cell_measurement_temperature 293(2)
_cell_measurement_theta_max 28.9004
_cell_measurement_theta_min 2.5482
_cell_volume 3258.9(2)
_computing_cell_refinement 'Bruker FRAMBO'
_computing_data_collection 'Bruker FRAMBO'
_computing_data_reduction 'Bruker SAINT'
_computing_molecular_graphics 'Bruker SHELXTL'
_computing_publication_material 'Bruker SHELXTL'
_computing_structure_refinement 'Bruker SHELXTL'
_computing_structure_solution 'Bruker SHELXTL'
_diffrn_ambient_temperature 293(2)
_diffrn_detector_area_resol_mean 16.0355
_diffrn_measured_fraction_theta_full 0.995
_diffrn_measured_fraction_theta_max 0.995
_diffrn_measurement_device_type 'Xcalibur, Eos, Gemini'
_diffrn_measurement_method 'phi and omega scans'
_diffrn_radiation_monochromator graphite
_diffrn_radiation_source 'Enhance (Mo) X-ray Source'
_diffrn_radiation_type 'Mo K\a'
_diffrn_radiation_wavelength 0.71073
_diffrn_reflns_av_R_equivalents 0.0498
_diffrn_reflns_av_sigmaI/netI 0.0677
_diffrn_reflns_limit_h_max 19
_diffrn_reflns_limit_h_min -19
_diffrn_reflns_limit_k_max 16
_diffrn_reflns_limit_k_min -19
_diffrn_reflns_limit_l_max 16
_diffrn_reflns_limit_l_min -18
_diffrn_reflns_number 11265
_diffrn_reflns_theta_full 26.37
_diffrn_reflns_theta_max 26.37
_diffrn_reflns_theta_min 2.55
_diffrn_standards_number 12119
_exptl_absorpt_coefficient_mu 2.973
_exptl_absorpt_correction_T_max 0.7168
_exptl_absorpt_correction_T_min 0.3682
_exptl_absorpt_correction_type multi-scan
_exptl_absorpt_process_details
;
CrysAlisPro, Agilent Technologies,
Version 1.171.36.20 (release 27-06-2012 CrysAlis171 .NET)
(compiled Jul 11 2012,15:38:31)
Empirical absorption correction using spherical harmonics,
 implemented in SCALE3 ABSPACK scaling algorithm.
;
_exptl_crystal_colour colourless
_exptl_crystal_density_diffrn 1.176
_exptl_crystal_density_method 'not measured'
_exptl_crystal_description pole
_exptl_crystal_F_000 1152
_exptl_crystal_size_max 0.42
_exptl_crystal_size_mid 0.16
_exptl_crystal_size_min 0.12
_refine_diff_density_max 0.565
_refine_diff_density_min -0.443
_refine_diff_density_rms 0.087
_refine_ls_abs_structure_details 'Flack H D (1983), Acta Cryst. A39, 876-881'
_refine_ls_abs_structure_Flack -0.039(18)
_refine_ls_extinction_method none
_refine_ls_goodness_of_fit_ref 1.058
_refine_ls_hydrogen_treatment mixed
_refine_ls_matrix_type full
_refine_ls_number_parameters 175
_refine_ls_number_reflns 4120
_refine_ls_number_restraints 164
_refine_ls_restrained_S_all 1.066
_refine_ls_R_factor_all 0.0841
_refine_ls_R_factor_gt 0.0513
_refine_ls_shift/su_max 0.000
_refine_ls_shift/su_mean 0.000
_refine_ls_structure_factor_coef Fsqd
_refine_ls_weighting_details 'calc w=1/[\s^2^(Fo^2^)+(0.0603P)^2^+0.0000P] where P=(Fo^2^+2Fc^2^)/3'
_refine_ls_weighting_scheme calc
_refine_ls_wR_factor_gt 0.1124
_refine_ls_wR_factor_ref 0.1294
_reflns_number_gt 2953
_reflns_number_total 4120
_reflns_threshold_expression >2sigma(I)
_cod_data_source_file ac403674p_si_001.cif
_cod_data_source_block 1
_cod_depositor_comments
;
The following automatic conversions were performed:

'_symmetry_cell_setting' value 'Hexagonal' changed to 'hexagonal'
according to
/usr/data/users/saulius/automatic-downloads/current/ACS/lib/dictionaries/cif_core.dic
dictionary named 'cif_core.dic' version 2.4.2 from 2011-04-26.

Automatic conversion script
Id: cif_fix_values 2281 2013-09-26 08:29:07Z andrius 
;
_cod_original_cell_volume 3258.8(2)
_cod_database_code 1513353

loop_
_symmetry_equiv_pos_as_xyz
'x, y, z'
'x-y, x, z+1/6'
'-y, x-y, z+1/3'
'-x, -y, z+1/2'
'-x+y, -x, z+2/3'
'y, -x+y, z+5/6'

loop_
_atom_site_label
_atom_site_type_symbol
_atom_site_fract_x
_atom_site_fract_y
_atom_site_fract_z
_atom_site_U_iso_or_equiv
_atom_site_adp_type
_atom_site_occupancy
_atom_site_symmetry_multiplicity
_atom_site_calc_flag
_atom_site_refinement_flags
Zn1 Zn 0.38554(5) 0.75206(5) 0.51490(5) 0.03866(19) Uani 1 1 d .
Br1 Br 0.52477(5) 0.73356(7) 0.52064(6) 0.0672(3) Uani 1 1 d .
N1 N 0.2429(3) 0.6376(4) 0.4866(4) 0.0369(12) Uani 1 1 d D
O1 O 0.3288(3) 0.6927(3) 0.6475(3) 0.0467(11) Uani 1 1 d .
C2 C 0.2127(5) 0.5629(5) 0.5572(4) 0.0456(14) Uani 1 1 d U
H2A H 0.1420 0.5227 0.5580 0.055 Uiso 1 1 calc R
C9 C 0.2583(6) 0.5000(5) 0.5420(5) 0.0544(16) Uani 1 1 d U
H9A H 0.2428 0.4570 0.5934 0.065 Uiso 1 1 calc R
H9B H 0.3281 0.5417 0.5408 0.065 Uiso 1 1 calc R
C10 C 0.2276(6) 0.4383(6) 0.4552(6) 0.075(2) Uani 1 1 d U
H10A H 0.2368 0.4819 0.4048 0.090 Uiso 1 1 calc R
C1 C 0.2489(4) 0.6170(4) 0.6478(4) 0.0386(13) Uani 1 1 d U
C3 C 0.1759(4) 0.6760(5) 0.4785(5) 0.0459(14) Uani 1 1 d U
H3A H 0.2027 0.7291 0.4356 0.055 Uiso 1 1 calc R
H3B H 0.1719 0.7019 0.5367 0.055 Uiso 1 1 calc R
C11 C 0.2899(9) 0.3963(8) 0.4374(9) 0.117(3) Uani 1 1 d U
H11A H 0.2688 0.3583 0.3830 0.175 Uiso 1 1 calc R
H11B H 0.2857 0.3558 0.4872 0.175 Uiso 1 1 calc R
H11C H 0.3557 0.4473 0.4303 0.175 Uiso 1 1 calc R
C12 C 0.1199(8) 0.3619(8) 0.4575(8) 0.114(3) Uani 1 1 d U
H12A H 0.1028 0.3244 0.4029 0.172 Uiso 1 1 calc R
H12B H 0.0822 0.3934 0.4625 0.172 Uiso 1 1 calc R
H12C H 0.1072 0.3201 0.5086 0.172 Uiso 1 1 calc R
O3 O 0.7602(16) 0.6516(19) 0.5167(13) 0.390(13) Uani 1 1 d .
O2 O 0.1982(3) 0.5772(3) 0.7167(3) 0.0448(11) Uani 1 1 d .
C4 C 0.0751(5) 0.6025(5) 0.4487(4) 0.0451(14) Uani 1 1 d U
C6 C -0.0046(4) 0.5845(5) 0.4975(4) 0.0507(15) Uani 1 1 d U
H6A H 0.0028 0.6179 0.5512 0.061 Uiso 1 1 calc R
C5 C 0.0582(4) 0.5493(5) 0.3696(5) 0.0539(15) Uani 1 1 d U
H5A H 0.1097 0.5572 0.3340 0.065 Uiso 1 1 calc R
C8 C -0.0335(5) 0.4862(5) 0.3448(5) 0.0565(16) Uani 1 1 d U
H8A H -0.0431 0.4523 0.2911 0.068 Uiso 1 1 calc R
C7 C -0.0944(5) 0.5188(5) 0.4689(5) 0.0520(16) Uani 1 1 d U
H7A H -0.1469 0.5077 0.5047 0.062 Uiso 1 1 calc R
N2 N -0.1116(4) 0.4691(4) 0.3925(3) 0.0441(13) Uani 1 1 d .
H13A H 0.244(5) 0.612(4) 0.435(3) 0.053 Uiso 1 1 d D

loop_
_atom_site_aniso_label
_atom_site_aniso_U_11
_atom_site_aniso_U_22
_atom_site_aniso_U_33
_atom_site_aniso_U_23
_atom_site_aniso_U_13
_atom_site_aniso_U_12
Zn1 0.0441(4) 0.0434(4) 0.0212(3) -0.0019(3) -0.0019(3) 0.0164(3)
Br1 0.0635(5) 0.1050(6) 0.0437(4) -0.0067(5) -0.0062(4) 0.0500(5)
N1 0.041(3) 0.046(3) 0.019(3) -0.005(2) -0.010(2) 0.018(2)
O1 0.051(2) 0.051(2) 0.019(2) -0.005(2) -0.002(2) 0.011(2)
C2 0.056(3) 0.055(3) 0.020(3) 0.000(3) -0.004(3) 0.024(3)
C9 0.075(4) 0.053(3) 0.038(4) -0.001(3) 0.003(3) 0.035(3)
C10 0.105(5) 0.067(4) 0.051(4) -0.011(4) 0.009(4) 0.042(4)
C1 0.048(3) 0.049(3) 0.024(3) 0.000(3) -0.003(3) 0.028(3)
C3 0.052(3) 0.056(3) 0.025(3) -0.005(3) -0.007(3) 0.024(2)
C11 0.140(7) 0.106(6) 0.105(7) -0.031(6) 0.016(6) 0.063(6)
C12 0.132(7) 0.085(6) 0.090(7) -0.033(5) -0.007(6) 0.027(5)
O3 0.48(3) 0.60(4) 0.168(15) 0.07(2) -0.071(17) 0.33(3)
O2 0.047(2) 0.064(3) 0.019(2) 0.000(2) 0.004(2) 0.024(2)
C4 0.048(3) 0.066(3) 0.024(3) -0.003(3) -0.005(2) 0.030(2)
C6 0.048(3) 0.071(3) 0.028(3) -0.017(3) -0.006(3) 0.026(2)
C5 0.038(3) 0.083(3) 0.030(3) -0.011(3) 0.000(3) 0.022(3)
C8 0.048(3) 0.081(4) 0.027(3) -0.015(3) -0.006(3) 0.023(3)
C7 0.047(3) 0.075(3) 0.031(3) -0.008(3) 0.002(3) 0.027(3)
N2 0.040(3) 0.072(4) 0.019(3) -0.007(3) -0.002(2) 0.027(3)

loop_
_atom_type_symbol
_atom_type_description
_atom_type_scat_dispersion_real
_atom_type_scat_dispersion_imag
_atom_type_scat_source
C C 0.0033 0.0016 'International Tables Vol C Tables 4.2.6.8 and 6.1.1.4'
H H 0.0000 0.0000 'International Tables Vol C Tables 4.2.6.8 and 6.1.1.4'
Br Br -0.2901 2.4595 'International Tables Vol C Tables 4.2.6.8 and 6.1.1.4'
N N 0.0061 0.0033 'International Tables Vol C Tables 4.2.6.8 and 6.1.1.4'
O O 0.0106 0.0060 'International Tables Vol C Tables 4.2.6.8 and 6.1.1.4'
Zn Zn 0.2839 1.4301 'International Tables Vol C Tables 4.2.6.8 and 6.1.1.4'

loop_
_geom_angle_atom_site_label_1
_geom_angle_atom_site_label_2
_geom_angle_atom_site_label_3
_geom_angle
_geom_angle_site_symmetry_1
_geom_angle_site_symmetry_3
N2 Zn1 N1 124.6(2) 2_665 .
N2 Zn1 O2 86.11(19) 2_665 5_564
N1 Zn1 O2 84.78(18) . 5_564
N2 Zn1 O1 90.30(18) 2_665 .
N1 Zn1 O1 76.67(18) . .
O2 Zn1 O1 154.64(18) 5_564 .
N2 Zn1 Br1 110.52(16) 2_665 .
N1 Zn1 Br1 124.28(14) . .
O2 Zn1 Br1 107.58(13) 5_564 .
O1 Zn1 Br1 97.20(12) . .
C2 N1 C3 112.3(5) . .
C2 N1 Zn1 109.4(4) . .
C3 N1 Zn1 110.2(4) . .
C2 N1 H13A 109(5) . .
C3 N1 H13A 108(5) . .
Zn1 N1 H13A 108(4) . .
C1 O1 Zn1 115.4(4) . .
N1 C2 C9 110.9(6) . .
N1 C2 C1 106.5(5) . .
C9 C2 C1 109.1(5) . .
N1 C2 H2A 110.1 . .
C9 C2 H2A 110.1 . .
C1 C2 H2A 110.1 . .
C2 C9 C10 116.1(7) . .
C2 C9 H9A 108.3 . .
C10 C9 H9A 108.3 . .
C2 C9 H9B 108.3 . .
C10 C9 H9B 108.3 . .
H9A C9 H9B 107.4 . .
C11 C10 C12 112.7(8) . .
C11 C10 C9 111.6(8) . .
C12 C10 C9 111.2(7) . .
C11 C10 H10A 107.0 . .
C12 C10 H10A 107.0 . .
C9 C10 H10A 107.0 . .
O1 C1 O2 125.5(6) . .
O1 C1 C2 117.2(6) . .
O2 C1 C2 117.1(5) . .
N1 C3 C4 114.4(5) . .
N1 C3 H3A 108.7 . .
C4 C3 H3A 108.7 . .
N1 C3 H3B 108.7 . .
C4 C3 H3B 108.7 . .
H3A C3 H3B 107.6 . .
C10 C11 H11A 109.5 . .
C10 C11 H11B 109.5 . .
H11A C11 H11B 109.5 . .
C10 C11 H11C 109.5 . .
H11A C11 H11C 109.5 . .
H11B C11 H11C 109.5 . .
C10 C12 H12A 109.5 . .
C10 C12 H12B 109.5 . .
H12A C12 H12B 109.5 . .
C10 C12 H12C 109.5 . .
H12A C12 H12C 109.5 . .
H12B C12 H12C 109.5 . .
C1 O2 Zn1 121.2(4) . 3_665
C6 C4 C5 116.2(6) . .
C6 C4 C3 121.9(6) . .
C5 C4 C3 121.9(6) . .
C7 C6 C4 120.8(6) . .
C7 C6 H6A 119.6 . .
C4 C6 H6A 119.6 . .
C8 C5 C4 119.5(6) . .
C8 C5 H5A 120.3 . .
C4 C5 H5A 120.3 . .
N2 C8 C5 124.3(7) . .
N2 C8 H8A 117.9 . .
C5 C8 H8A 117.9 . .
N2 C7 C6 123.6(6) . .
N2 C7 H7A 118.2 . .
C6 C7 H7A 118.2 . .
C7 N2 C8 115.7(5) . .
C7 N2 Zn1 124.3(4) . 6_454
C8 N2 Zn1 119.9(4) . 6_454

loop_
_geom_bond_atom_site_label_1
_geom_bond_atom_site_label_2
_geom_bond_distance
_geom_bond_site_symmetry_2
Zn1 N2 2.068(5) 2_665
Zn1 N1 2.129(5) .
Zn1 O2 2.123(4) 5_564
Zn1 O1 2.169(4) .
Zn1 Br1 2.3841(10) .
N1 C2 1.472(8) .
N1 C3 1.479(8) .
N1 H13A 0.86(2) .
O1 C1 1.243(7) .
C2 C9 1.523(10) .
C2 C1 1.540(8) .
C2 H2A 0.9800 .
C9 C10 1.540(11) .
C9 H9A 0.9700 .
C9 H9B 0.9700 .
C10 C11 1.474(12) .
C10 C12 1.531(12) .
C10 H10A 0.9800 .
C1 O2 1.258(7) .
C3 C4 1.507(9) .
C3 H3A 0.9700 .
C3 H3B 0.9700 .
C11 H11A 0.9600 .
C11 H11B 0.9600 .
C11 H11C 0.9600 .
C12 H12A 0.9600 .
C12 H12B 0.9600 .
C12 H12C 0.9600 .
O2 Zn1 2.123(4) 3_665
C4 C6 1.363(9) .
C4 C5 1.390(9) .
C6 C7 1.352(9) .
C6 H6A 0.9300 .
C5 C8 1.347(9) .
C5 H5A 0.9300 .
C8 N2 1.335(8) .
C8 H8A 0.9300 .
C7 N2 1.327(8) .
C7 H7A 0.9300 .
N2 Zn1 2.068(5) 6_454

loop_
_geom_torsion_atom_site_label_1
_geom_torsion_atom_site_label_2
_geom_torsion_atom_site_label_3
_geom_torsion_atom_site_label_4
_geom_torsion
_geom_torsion_site_symmetry_1
_geom_torsion_site_symmetry_4
N2 Zn1 N1 C2 -108.5(4) 2_665 .
O2 Zn1 N1 C2 169.9(4) 5_564 .
O1 Zn1 N1 C2 -27.5(4) . .
Br1 Zn1 N1 C2 62.2(4) . .
N2 Zn1 N1 C3 15.5(5) 2_665 .
O2 Zn1 N1 C3 -66.2(4) 5_564 .
O1 Zn1 N1 C3 96.4(4) . .
Br1 Zn1 N1 C3 -173.9(3) . .
N2 Zn1 O1 C1 133.4(4) 2_665 .
N1 Zn1 O1 C1 7.7(4) . .
O2 Zn1 O1 C1 51.8(6) 5_564 .
Br1 Zn1 O1 C1 -115.9(4) . .
C3 N1 C2 C9 159.3(5) . .
Zn1 N1 C2 C9 -78.0(6) . .
C3 N1 C2 C1 -82.0(6) . .
Zn1 N1 C2 C1 40.6(6) . .
N1 C2 C9 C10 -64.6(8) . .
C1 C2 C9 C10 178.3(6) . .
C2 C9 C10 C11 168.3(8) . .
C2 C9 C10 C12 -64.9(10) . .
Zn1 O1 C1 O2 -171.1(5) . .
Zn1 O1 C1 C2 14.0(7) . .
N1 C2 C1 O1 -37.0(7) . .
C9 C2 C1 O1 82.8(7) . .
N1 C2 C1 O2 147.7(5) . .
C9 C2 C1 O2 -92.5(7) . .
C2 N1 C3 C4 -64.0(7) . .
Zn1 N1 C3 C4 173.8(4) . .
O1 C1 O2 Zn1 -3.0(8) . 3_665
C2 C1 O2 Zn1 171.9(4) . 3_665
N1 C3 C4 C6 125.1(7) . .
N1 C3 C4 C5 -55.1(9) . .
C5 C4 C6 C7 -0.4(10) . .
C3 C4 C6 C7 179.5(7) . .
C6 C4 C5 C8 1.5(11) . .
C3 C4 C5 C8 -178.4(7) . .
C4 C5 C8 N2 -1.2(12) . .
C4 C6 C7 N2 -1.2(11) . .
C6 C7 N2 C8 1.5(10) . .
C6 C7 N2 Zn1 178.9(6) . 6_454
C5 C8 N2 C7 -0.3(11) . .
C5 C8 N2 Zn1 -177.9(6) . 6_454
